data_1563974
loop_
_publ_author_name
'Han, Xue'
'Lu, Bing-Bing'
'Yang, Jin'
'Wu, Hua'
'Liu, Ying-Ying'
'Ma, Jian-Fang'

_publ_section_title
;
 Four coordination complexes based on two novel carboxylate-functionalized
 resorcin[4]arenes: Structures, fluorescence and sensing of nitrobenzene
 and dichromate anions
;
_journal_name_full 'Inorganica Chimica Acta'
_journal_page_first 579
_journal_page_last 587
_journal_paper_doi 10.1016/j.ica.2018.04.049
_journal_volume 482
_journal_year 2018
_chemical_formula_moiety 'C82 H82 Cd N4 O18'
_chemical_formula_sum 'C82 H82 Cd N4 O18'
_chemical_formula_weight 1523.92
_space_group_IT_number 14
_space_group_name_Hall '-P 2yn'
_space_group_name_H-M_alt 'P 1 21/n 1'
_symmetry_cell_setting monoclinic
_symmetry_space_group_name_H-M 'P 1 21/n 1'
_atom_sites_solution_hydrogens geom
_atom_sites_solution_primary direct
_atom_sites_solution_secondary difmap
_audit_creation_method SHELXL-97
_cell_angle_alpha 90.00
_cell_angle_beta 106.021(4)
_cell_angle_gamma 90.00
_cell_formula_units_Z 2
_cell_length_a 13.1130(5)
_cell_length_b 18.0690(6)
_cell_length_c 17.2390(7)
_cell_measurement_reflns_used 4902
_cell_measurement_temperature 293(2)
_cell_measurement_theta_max 26.0140
_cell_measurement_theta_min 3.3240
_cell_volume 3925.9(3)
_computing_cell_refinement CrysAlis
_computing_data_collection 'CrysAlis (Oxford Diffraction, 2006)'
_computing_data_reduction CrysAlis
_computing_structure_refinement 'SHELXL-97 (Sheldrick, 2008)'
_computing_structure_solution 'SHELXS-97 (Sheldrick, 1997)'
_diffrn_ambient_temperature 293(2)
_diffrn_detector_area_resol_mean 10.0
_diffrn_measured_fraction_theta_full 0.995
_diffrn_measured_fraction_theta_max 0.852
_diffrn_measurement_device_type 'Oxford Diffraction Gemini R Ultra'
_diffrn_measurement_method '\w scan'
_diffrn_radiation_monochromator graphite
_diffrn_radiation_source 'fine-focus sealed tube'
_diffrn_radiation_type MoK\a
_diffrn_radiation_wavelength 0.71069
_diffrn_reflns_av_R_equivalents 0.0348
_diffrn_reflns_av_sigmaI/netI 0.0581
_diffrn_reflns_limit_h_max 16
_diffrn_reflns_limit_h_min -17
_diffrn_reflns_limit_k_max 24
_diffrn_reflns_limit_k_min -22
_diffrn_reflns_limit_l_max 16
_diffrn_reflns_limit_l_min -22
_diffrn_reflns_number 18652
_diffrn_reflns_theta_full 25.00
_diffrn_reflns_theta_max 29.26
_diffrn_reflns_theta_min 3.21
_exptl_absorpt_coefficient_mu 0.348
_exptl_absorpt_correction_T_max 0.9660
_exptl_absorpt_correction_T_min 0.9027
_exptl_absorpt_correction_type multi-scan
_exptl_absorpt_process_details
;
CrysAlis (Oxford Diffraction, 2006) 
;
_exptl_crystal_colour colourless
_exptl_crystal_density_diffrn 1.289
_exptl_crystal_density_method 'not measured'
_exptl_crystal_description block
_exptl_crystal_F_000 1588
_exptl_crystal_size_max 0.30
_exptl_crystal_size_mid 0.20
_exptl_crystal_size_min 0.10
_refine_diff_density_max 1.036
_refine_diff_density_min -0.419
_refine_diff_density_rms 0.109
_refine_ls_extinction_method none
_refine_ls_goodness_of_fit_ref 1.062
_refine_ls_hydrogen_treatment mixed
_refine_ls_matrix_type full
_refine_ls_number_parameters 487
_refine_ls_number_reflns 9112
_refine_ls_number_restraints 6
_refine_ls_restrained_S_all 1.062
_refine_ls_R_factor_all 0.1119
_refine_ls_R_factor_gt 0.0754
_refine_ls_shift/su_max 0.002
_refine_ls_shift/su_mean 0.000
_refine_ls_structure_factor_coef Fsqd
_refine_ls_weighting_details 'calc w=1/[\s^2^(Fo^2^)+(0.1436P)^2^+1.5395P] where P=(Fo^2^+2Fc^2^)/3'
_refine_ls_weighting_scheme calc
_refine_ls_wR_factor_gt 0.2150
_refine_ls_wR_factor_ref 0.2476
_reflns_number_gt 6083
_reflns_number_total 9112
_reflns_threshold_expression >2\s(I)
_cod_data_source_file ICA-2018-482-526.cif
_cod_data_source_block compound-1
_cod_depositor_comments
;
The following automatic conversions were performed:

data item '_exptl_crystal_density_meas' value 'not measured' was
changed to '?' -- the value is perceived as not measured.

Automatic conversion script
Id: cif_fix_values 8369 2020-08-20 11:38:08Z andrius 
;
_cod_database_code 1563974

loop_
_symmetry_equiv_pos_as_xyz
'x, y, z'
'-x+1/2, y+1/2, -z+1/2'
'-x, -y, -z'
'x-1/2, -y-1/2, z-1/2'

loop_
_atom_site_label
_atom_site_type_symbol
_atom_site_fract_x
_atom_site_fract_y
_atom_site_fract_z
_atom_site_U_iso_or_equiv
_atom_site_adp_type
_atom_site_occupancy
_atom_site_symmetry_multiplicity
_atom_site_calc_flag
_atom_site_refinement_flags
_atom_site_disorder_assembly
_atom_site_disorder_group
Cd1 Cd 0.0000 0.0000 0.5000 0.04236(18) Uani 1 2 d S . .
C1 C -0.1682(4) 0.0179(3) 0.6063(3) 0.0554(12) Uani 1 1 d . . .
C2 C -0.1903(4) 0.0308(4) 0.6874(3) 0.0647(14) Uani 1 1 d . . .
H2A H -0.2525 0.0620 0.6797 0.078 Uiso 1 1 calc R . .
H2B H -0.2054 -0.0162 0.7090 0.078 Uiso 1 1 calc R . .
C3 C -0.1159(3) 0.0821(2) 0.8172(2) 0.0382(9) Uani 1 1 d . . .
C4 C -0.2117(3) 0.0716(2) 0.8366(3) 0.0420(9) Uani 1 1 d . . .
H4 H -0.2697 0.0505 0.7995 0.050 Uiso 1 1 calc R . .
C5 C -0.2189(3) 0.0931(2) 0.9126(2) 0.0385(9) Uani 1 1 d . . .
C6 C -0.1339(3) 0.1237(2) 0.9699(2) 0.0347(8) Uani 1 1 d . . .
C7 C -0.0397(3) 0.1325(2) 0.9480(2) 0.0352(8) Uani 1 1 d . . .
H7 H 0.0186 0.1529 0.9855 0.042 Uiso 1 1 calc R . .
C8 C -0.0287(3) 0.1122(2) 0.8729(2) 0.0334(8) Uani 1 1 d . . .
C9 C -0.4011(5) 0.0506(5) 0.8797(4) 0.088(2) Uani 1 1 d . . .
H9A H -0.4159 0.0739 0.8271 0.105 Uiso 1 1 calc R . .
H9B H -0.3855 -0.0012 0.8737 0.105 Uiso 1 1 calc R . .
C10 C -0.4893(6) 0.0569(6) 0.9099(5) 0.122(4) Uani 1 1 d . . .
C11 C -0.5671(7) 0.0616(11) 0.9311(7) 0.218(9) Uani 1 1 d . . .
H11 H -0.6285 0.0653 0.9478 0.262 Uiso 1 1 calc R . .
C12 C -0.1479(3) 0.1473(2) 1.0515(2) 0.0366(8) Uani 1 1 d . . .
H12 H -0.2119 0.1781 1.0401 0.044 Uiso 1 1 calc R . .
C13 C -0.0570(4) 0.1949(2) 1.0999(3) 0.0483(11) Uani 1 1 d . . .
C14 C 0.0376(5) 0.1644(4) 1.1439(4) 0.0815(19) Uani 1 1 d . . .
H14 H 0.0457 0.1132 1.1449 0.098 Uiso 1 1 calc R . .
C15 C 0.1201(6) 0.2078(5) 1.1863(6) 0.116(3) Uani 1 1 d . . .
H15 H 0.1838 0.1866 1.2151 0.140 Uiso 1 1 calc R . .
C16 C 0.1064(9) 0.2859(6) 1.1853(6) 0.124(3) Uani 1 1 d . . .
H16 H 0.1609 0.3162 1.2144 0.149 Uiso 1 1 calc R . .
C17 C 0.0145(8) 0.3156(4) 1.1423(5) 0.099(3) Uani 1 1 d . . .
H17 H 0.0058 0.3668 1.1413 0.119 Uiso 1 1 calc R . .
C18 C -0.0670(6) 0.2716(3) 1.0997(4) 0.0703(16) Uani 1 1 d . . .
H18 H -0.1300 0.2934 1.0701 0.084 Uiso 1 1 calc R . .
C19 C 0.0756(3) 0.1198(2) 0.8511(2) 0.0363(8) Uani 1 1 d . . .
H19 H 0.0578 0.1388 0.7957 0.044 Uiso 1 1 calc R . .
C20 C 0.1493(4) 0.1759(3) 0.9032(3) 0.0494(11) Uani 1 1 d . . .
C21 C 0.2175(4) 0.1581(4) 0.9781(4) 0.0739(16) Uani 1 1 d . . .
H21 H 0.2192 0.1095 0.9963 0.089 Uiso 1 1 calc R . .
C22 C 0.2825(5) 0.2098(5) 1.0263(6) 0.104(3) Uani 1 1 d . . .
H22 H 0.3284 0.1959 1.0756 0.125 Uiso 1 1 calc R . .
C23 C 0.2790(6) 0.2813(6) 1.0011(7) 0.116(3) Uani 1 1 d . . .
H23 H 0.3215 0.3167 1.0339 0.139 Uiso 1 1 calc R . .
C24 C 0.2157(7) 0.3008(4) 0.9305(8) 0.116(3) Uani 1 1 d . . .
H24 H 0.2149 0.3498 0.9137 0.139 Uiso 1 1 calc R . .
C25 C 0.1480(5) 0.2477(3) 0.8790(5) 0.0788(18) Uani 1 1 d . . .
H25 H 0.1036 0.2623 0.8294 0.095 Uiso 1 1 calc R . .
C26 C 0.1292(3) 0.0447(2) 0.8499(2) 0.0348(8) Uani 1 1 d . . .
C27 C 0.1164(3) -0.0137(2) 0.8978(2) 0.0367(9) Uani 1 1 d . . .
H27 H 0.0723 -0.0071 0.9312 0.044 Uiso 1 1 calc R . .
C28 C 0.1667(3) -0.0828(2) 0.8988(2) 0.0354(8) Uani 1 1 d . . .
C29 C 0.2325(3) -0.0899(2) 0.8479(2) 0.0387(9) Uani 1 1 d . . .
C30 C 0.2471(3) -0.0324(2) 0.7986(3) 0.0418(9) Uani 1 1 d . . .
H30 H 0.2908 -0.0386 0.7649 0.050 Uiso 1 1 calc R . .
C31 C 0.1961(3) 0.0341(2) 0.8003(2) 0.0363(8) Uani 1 1 d . . .
C32 C 0.2736(4) 0.0925(3) 0.7039(3) 0.0445(10) Uani 1 1 d . . .
H32A H 0.3388 0.0674 0.7317 0.053 Uiso 1 1 calc R . .
H32B H 0.2920 0.1426 0.6925 0.053 Uiso 1 1 calc R . .
C33 C 0.2253(3) 0.0534(3) 0.6249(3) 0.0457(10) Uani 1 1 d . . .
C34 C 0.3842(5) -0.1587(3) 0.8462(6) 0.105(3) Uani 1 1 d . . .
H34A H 0.4260 -0.1297 0.8912 0.126 Uiso 1 1 calc R . .
H34B H 0.3907 -0.1364 0.7966 0.126 Uiso 1 1 calc R . .
C35 C 0.4241(4) -0.2341(3) 0.8523(4) 0.0682(15) Uani 1 1 d . . .
C36 C 0.4585(5) -0.2936(3) 0.8586(4) 0.0715(16) Uani 1 1 d . . .
H36 H 0.4860 -0.3414 0.8636 0.086 Uiso 1 1 calc R . .
C37 C 0.0334(5) -0.1438(3) 0.6019(4) 0.0698(15) Uani 1 1 d . . .
H37 H 0.0913 -0.1180 0.6338 0.084 Uiso 1 1 calc R . .
C38 C 0.0914(8) -0.2468(5) 0.6896(5) 0.108(3) Uani 1 1 d . . .
H38A H 0.0637 -0.2949 0.6962 0.162 Uiso 1 1 calc R . .
H38B H 0.1011 -0.2189 0.7385 0.162 Uiso 1 1 calc R . .
H38C H 0.1583 -0.2521 0.6776 0.162 Uiso 1 1 calc R . .
C39 C -0.0750(10) -0.2487(5) 0.5762(7) 0.175(6) Uani 1 1 d . . .
H39A H -0.0776 -0.2970 0.5990 0.262 Uiso 1 1 calc R . .
H39B H -0.0705 -0.2537 0.5219 0.262 Uiso 1 1 calc R . .
H39C H -0.1381 -0.2218 0.5763 0.262 Uiso 1 1 calc R . .
C41 C 0.6078(13) -0.1738(9) 0.6209(12) 0.110(5) Uani 0.50 1 d P . .
C41' C 0.507(2) -0.1012(15) 0.5408(19) 0.158(8) Uiso 0.50 1 d P . .
O1 O -0.2408(4) -0.0193(4) 0.5619(3) 0.111(2) Uani 1 1 d . . .
O2 O -0.0912(3) 0.0437(2) 0.5893(2) 0.0589(9) Uani 1 1 d . . .
O3 O -0.1033(2) 0.06482(18) 0.74330(17) 0.0483(8) Uani 1 1 d . . .
O4 O -0.3119(2) 0.08582(19) 0.93475(19) 0.0507(8) Uani 1 1 d . . .
O5 O 0.2073(2) 0.09586(16) 0.75582(18) 0.0447(7) Uani 1 1 d . . .
O6 O 0.2808(3) 0.0632(3) 0.5754(2) 0.0902(15) Uani 1 1 d . . .
O7 O 0.1424(3) 0.0206(2) 0.6111(2) 0.0595(9) Uani 1 1 d . . .
O8 O 0.2788(2) -0.15817(17) 0.8469(2) 0.0524(8) Uani 1 1 d . . .
O9 O -0.0213(3) -0.1117(2) 0.5417(3) 0.0759(11) Uani 1 1 d . . .
N1 N 0.0181(4) -0.2087(3) 0.6244(3) 0.0726(13) Uani 1 1 d . . .
N2 N 0.5544(7) -0.1099(6) 0.6370(7) 0.179(5) Uani 1 1 d . . .
C40" C 0.4926(13) -0.0369(9) 0.7233(10) 0.069(4) Uiso 0.40 1 d P . .
C40' C 0.551(3) -0.075(2) 0.736(2) 0.134(11) Uiso 0.30 1 d P . .
C40 C 0.499(2) -0.0499(13) 0.6574(16) 0.091(7) Uani 0.30 1 d PU . .

loop_
_atom_site_aniso_label
_atom_site_aniso_U_11
_atom_site_aniso_U_22
_atom_site_aniso_U_33
_atom_site_aniso_U_23
_atom_site_aniso_U_13
_atom_site_aniso_U_12
Cd1 0.0393(3) 0.0501(3) 0.0372(3) 0.00166(18) 0.00976(18) -0.00658(19)
C1 0.047(3) 0.079(3) 0.042(3) -0.011(2) 0.016(2) -0.011(2)
C2 0.056(3) 0.095(4) 0.048(3) -0.032(3) 0.022(2) -0.022(3)
C3 0.039(2) 0.045(2) 0.032(2) -0.0035(16) 0.0122(17) 0.0030(18)
C4 0.0322(19) 0.058(3) 0.036(2) -0.0070(18) 0.0095(17) -0.0065(19)
C5 0.036(2) 0.045(2) 0.037(2) 0.0011(17) 0.0148(17) 0.0039(17)
C6 0.0365(19) 0.0359(19) 0.033(2) 0.0006(15) 0.0114(16) 0.0069(16)
C7 0.0317(18) 0.0362(19) 0.037(2) -0.0047(15) 0.0085(16) 0.0012(16)
C8 0.0334(18) 0.0306(18) 0.038(2) 0.0009(15) 0.0137(16) 0.0022(16)
C9 0.052(3) 0.132(6) 0.091(5) -0.042(4) 0.040(3) -0.029(4)
C10 0.060(4) 0.205(10) 0.107(6) -0.063(6) 0.034(4) -0.047(5)
C11 0.057(5) 0.47(3) 0.139(9) -0.136(13) 0.043(6) -0.053(9)
C12 0.039(2) 0.040(2) 0.034(2) -0.0034(16) 0.0139(17) 0.0085(17)
C13 0.060(3) 0.047(2) 0.043(2) -0.0111(19) 0.024(2) -0.007(2)
C14 0.064(3) 0.077(4) 0.090(5) -0.024(3) -0.001(3) -0.011(3)
C15 0.080(5) 0.127(7) 0.120(7) -0.027(5) -0.010(5) -0.026(5)
C16 0.130(8) 0.120(7) 0.126(8) -0.064(6) 0.041(6) -0.078(6)
C17 0.147(8) 0.065(4) 0.091(5) -0.027(4) 0.041(5) -0.040(5)
C18 0.105(5) 0.057(3) 0.056(3) -0.011(2) 0.034(3) -0.012(3)
C19 0.0347(19) 0.041(2) 0.037(2) -0.0035(16) 0.0159(17) 0.0003(17)
C20 0.041(2) 0.050(3) 0.065(3) -0.019(2) 0.027(2) -0.005(2)
C21 0.058(3) 0.077(4) 0.080(4) -0.023(3) 0.007(3) -0.009(3)
C22 0.060(4) 0.124(7) 0.117(6) -0.053(5) 0.006(4) -0.017(4)
C23 0.062(4) 0.121(7) 0.162(9) -0.071(7) 0.026(5) -0.032(5)
C24 0.099(6) 0.063(4) 0.204(11) -0.044(5) 0.073(7) -0.032(4)
C25 0.073(4) 0.054(3) 0.114(6) -0.012(3) 0.033(4) -0.013(3)
C26 0.0347(19) 0.040(2) 0.033(2) -0.0053(16) 0.0147(16) -0.0003(16)
C27 0.0348(19) 0.048(2) 0.031(2) -0.0024(16) 0.0153(16) 0.0052(17)
C28 0.0349(19) 0.042(2) 0.030(2) -0.0041(16) 0.0106(16) 0.0046(17)
C29 0.035(2) 0.044(2) 0.039(2) -0.0075(17) 0.0137(17) 0.0062(18)
C30 0.042(2) 0.051(2) 0.040(2) -0.0066(19) 0.0239(18) 0.005(2)
C31 0.0351(19) 0.043(2) 0.032(2) -0.0040(17) 0.0117(16) -0.0005(18)
C32 0.044(2) 0.056(3) 0.038(2) -0.0048(19) 0.0193(19) -0.007(2)
C33 0.039(2) 0.058(3) 0.040(2) -0.0001(19) 0.0122(18) -0.007(2)
C34 0.051(3) 0.055(3) 0.215(10) 0.008(4) 0.046(5) 0.012(3)
C35 0.045(3) 0.062(3) 0.096(5) -0.005(3) 0.018(3) 0.012(3)
C36 0.059(3) 0.060(3) 0.087(4) -0.011(3) 0.006(3) 0.010(3)
C37 0.074(4) 0.066(3) 0.068(4) 0.003(3) 0.017(3) -0.011(3)
C38 0.123(6) 0.114(6) 0.080(5) 0.041(4) 0.014(5) -0.001(5)
C39 0.209(12) 0.114(7) 0.157(10) 0.039(7) -0.025(9) -0.091(8)
C41 0.094(11) 0.105(11) 0.143(15) -0.038(11) 0.053(11) 0.000(9)
O1 0.096(4) 0.190(5) 0.062(3) -0.071(3) 0.043(3) -0.072(4)
O2 0.060(2) 0.073(2) 0.049(2) -0.0070(16) 0.0230(17) -0.0092(18)
O3 0.0400(15) 0.075(2) 0.0331(15) -0.0143(14) 0.0157(13) -0.0090(15)
O4 0.0353(15) 0.077(2) 0.0448(18) -0.0101(15) 0.0187(13) -0.0029(15)
O5 0.0492(17) 0.0496(17) 0.0433(17) 0.0030(13) 0.0260(14) 0.0042(14)
O6 0.068(2) 0.156(4) 0.057(2) -0.043(3) 0.033(2) -0.043(3)
O7 0.053(2) 0.082(2) 0.0404(18) 0.0046(16) 0.0061(15) -0.0237(19)
O8 0.0510(18) 0.0466(17) 0.070(2) -0.0054(15) 0.0334(17) 0.0108(15)
O9 0.085(3) 0.058(2) 0.078(3) 0.018(2) 0.011(2) -0.010(2)
N1 0.092(4) 0.061(3) 0.062(3) 0.014(2) 0.018(3) -0.011(3)
N2 0.147(7) 0.190(9) 0.243(12) -0.138(8) 0.129(8) -0.107(7)
C40 0.098(10) 0.086(10) 0.089(10) -0.021(8) 0.027(8) -0.009(8)

loop_
_atom_type_symbol
_atom_type_description
_atom_type_scat_dispersion_real
_atom_type_scat_dispersion_imag
_atom_type_scat_source
C C 0.0033 0.0016 'International Tables Vol C Tables 4.2.6.8 and 6.1.1.4'
H H 0.0000 0.0000 'International Tables Vol C Tables 4.2.6.8 and 6.1.1.4'
O O 0.0106 0.0060 'International Tables Vol C Tables 4.2.6.8 and 6.1.1.4'
Cd Cd -0.8075 1.2024 'International Tables Vol C Tables 4.2.6.8 and 6.1.1.4'
N N 0.0061 0.0033 'International Tables Vol C Tables 4.2.6.8 and 6.1.1.4'

loop_
_geom_angle_atom_site_label_1
_geom_angle_atom_site_label_2
_geom_angle_atom_site_label_3
_geom_angle
_geom_angle_site_symmetry_1
_geom_angle_site_symmetry_3
O9 Cd1 O9 180.00(7) . 3_556
O9 Cd1 O7 88.67(15) . 3_556
O9 Cd1 O7 91.33(15) 3_556 3_556
O9 Cd1 O7 91.33(15) . .
O9 Cd1 O7 88.67(15) 3_556 .
O7 Cd1 O7 180.0 3_556 .
O9 Cd1 O2 92.27(15) . 3_556
O9 Cd1 O2 87.73(15) 3_556 3_556
O7 Cd1 O2 80.91(13) 3_556 3_556
O7 Cd1 O2 99.09(13) . 3_556
O9 Cd1 O2 87.73(15) . .
O9 Cd1 O2 92.27(15) 3_556 .
O7 Cd1 O2 99.09(13) 3_556 .
O7 Cd1 O2 80.91(13) . .
O2 Cd1 O2 180.00(10) 3_556 .
O2 C1 O1 127.3(5) . .
O2 C1 C2 122.8(5) . .
O1 C1 C2 109.9(4) . .
O3 C2 C1 111.7(4) . .
O3 C2 H2A 109.3 . .
C1 C2 H2A 109.3 . .
O3 C2 H2B 109.3 . .
C1 C2 H2B 109.3 . .
H2A C2 H2B 107.9 . .
O3 C3 C8 116.6(3) . .
O3 C3 C4 122.7(4) . .
C8 C3 C4 120.7(4) . .
C5 C4 C3 119.0(4) . .
C5 C4 H4 120.5 . .
C3 C4 H4 120.5 . .
O4 C5 C6 116.0(3) . .
O4 C5 C4 121.8(4) . .
C6 C5 C4 122.2(4) . .
C5 C6 C7 116.7(3) . .
C5 C6 C12 119.4(3) . .
C7 C6 C12 123.8(4) . .
C8 C7 C6 123.2(4) . .
C8 C7 H7 118.4 . .
C6 C7 H7 118.4 . .
C3 C8 C7 118.1(3) . .
C3 C8 C19 119.4(3) . .
C7 C8 C19 122.5(3) . .
C10 C9 O4 108.9(5) . .
C10 C9 H9A 109.9 . .
O4 C9 H9A 109.9 . .
C10 C9 H9B 109.9 . .
O4 C9 H9B 109.9 . .
H9A C9 H9B 108.3 . .
C11 C10 C9 176.3(9) . .
C10 C11 H11 180.0 . .
C28 C12 C13 110.6(3) 3_557 .
C28 C12 C6 112.8(3) 3_557 .
C13 C12 C6 112.9(3) . .
C28 C12 H12 106.7 3_557 .
C13 C12 H12 106.7 . .
C6 C12 H12 106.7 . .
C14 C13 C18 118.1(5) . .
C14 C13 C12 121.7(4) . .
C18 C13 C12 120.2(5) . .
C15 C14 C13 121.4(7) . .
C15 C14 H14 119.3 . .
C13 C14 H14 119.3 . .
C14 C15 C16 118.9(8) . .
C14 C15 H15 120.5 . .
C16 C15 H15 120.5 . .
C17 C16 C15 119.7(7) . .
C17 C16 H16 120.2 . .
C15 C16 H16 120.2 . .
C16 C17 C18 120.8(7) . .
C16 C17 H17 119.6 . .
C18 C17 H17 119.6 . .
C17 C18 C13 121.2(7) . .
C17 C18 H18 119.4 . .
C13 C18 H18 119.4 . .
C20 C19 C8 112.6(3) . .
C20 C19 C26 112.4(3) . .
C8 C19 C26 111.8(3) . .
C20 C19 H19 106.5 . .
C8 C19 H19 106.5 . .
C26 C19 H19 106.5 . .
C25 C20 C21 117.1(5) . .
C25 C20 C19 120.3(5) . .
C21 C20 C19 122.5(5) . .
C22 C21 C20 122.3(7) . .
C22 C21 H21 118.8 . .
C20 C21 H21 118.8 . .
C23 C22 C21 119.4(8) . .
C23 C22 H22 120.3 . .
C21 C22 H22 120.3 . .
C24 C23 C22 120.4(7) . .
C24 C23 H23 119.8 . .
C22 C23 H23 119.8 . .
C23 C24 C25 121.1(8) . .
C23 C24 H24 119.4 . .
C25 C24 H24 119.4 . .
C20 C25 C24 119.6(8) . .
C20 C25 H25 120.2 . .
C24 C25 H25 120.2 . .
C27 C26 C31 117.6(4) . .
C27 C26 C19 122.6(3) . .
C31 C26 C19 119.9(3) . .
C26 C27 C28 123.5(4) . .
C26 C27 H27 118.3 . .
C28 C27 H27 118.3 . .
C29 C28 C27 116.2(4) . .
C29 C28 C12 120.9(3) . 3_557
C27 C28 C12 122.9(3) . 3_557
O8 C29 C30 121.8(3) . .
O8 C29 C28 116.2(4) . .
C30 C29 C28 122.0(4) . .
C31 C30 C29 119.3(3) . .
C31 C30 H30 120.3 . .
C29 C30 H30 120.3 . .
C30 C31 O5 124.4(3) . .
C30 C31 C26 121.4(4) . .
O5 C31 C26 114.1(3) . .
O5 C32 C33 114.5(4) . .
O5 C32 H32A 108.6 . .
C33 C32 H32A 108.6 . .
O5 C32 H32B 108.6 . .
C33 C32 H32B 108.6 . .
H32A C32 H32B 107.6 . .
O7 C33 O6 126.0(4) . .
O7 C33 C32 122.6(4) . .
O6 C33 C32 111.3(4) . .
O8 C34 C35 110.3(5) . .
O8 C34 H34A 109.6 . .
C35 C34 H34A 109.6 . .
O8 C34 H34B 109.6 . .
C35 C34 H34B 109.6 . .
H34A C34 H34B 108.1 . .
C36 C35 C34 178.2(7) . .
C35 C36 H36 180.0 . .
O9 C37 N1 126.0(6) . .
O9 C37 H37 117.0 . .
N1 C37 H37 117.0 . .
N1 C38 H38A 109.5 . .
N1 C38 H38B 109.5 . .
H38A C38 H38B 109.5 . .
N1 C38 H38C 109.5 . .
H38A C38 H38C 109.5 . .
H38B C38 H38C 109.5 . .
N1 C39 H39A 109.5 . .
N1 C39 H39B 109.5 . .
H39A C39 H39B 109.5 . .
N1 C39 H39C 109.5 . .
H39A C39 H39C 109.5 . .
H39B C39 H39C 109.5 . .
C1 O2 Cd1 129.6(3) . .
C3 O3 C2 116.9(3) . .
C5 O4 C9 118.7(3) . .
C31 O5 C32 119.7(3) . .
C33 O7 Cd1 136.3(3) . .
C29 O8 C34 116.8(4) . .
C37 O9 Cd1 127.9(4) . .
C37 N1 C38 123.6(6) . .
C37 N1 C39 117.4(6) . .
C38 N1 C39 118.7(6) . .
C40 N2 C41 175.6(16) . .
C40 N2 C41' 95.8(17) . .
C41 N2 C41' 87.1(13) . .
C40 N2 C40' 49.9(16) . .
C41 N2 C40' 127.0(18) . .
C41' N2 C40' 145.6(18) . .
C40' C40" C40 80(3) . .
C40" C40' C40 55(2) . .
C40" C40' N2 104(3) . .
C40 C40' N2 49.5(16) . .
C40" C40 N2 125(2) . .
C40" C40 C40' 44.9(18) . .
N2 C40 C40' 81(2) . .

loop_
_geom_bond_atom_site_label_1
_geom_bond_atom_site_label_2
_geom_bond_distance
_geom_bond_site_symmetry_2
Cd1 O9 2.187(4) .
Cd1 O9 2.187(4) 3_556
Cd1 O7 2.306(3) 3_556
Cd1 O7 2.306(3) .
Cd1 O2 2.332(3) 3_556
Cd1 O2 2.332(3) .
C1 O2 1.219(6) .
C1 O1 1.241(7) .
C1 C2 1.522(7) .
C2 O3 1.415(6) .
C2 H2A 0.9700 .
C2 H2B 0.9700 .
C3 O3 1.365(5) .
C3 C8 1.386(6) .
C3 C4 1.400(5) .
C4 C5 1.394(6) .
C4 H4 0.9300 .
C5 O4 1.382(5) .
C5 C6 1.384(6) .
C6 C7 1.397(5) .
C6 C12 1.528(5) .
C7 C8 1.391(5) .
C7 H7 0.9300 .
C8 C19 1.521(5) .
C9 C10 1.398(9) .
C9 O4 1.436(7) .
C9 H9A 0.9700 .
C9 H9B 0.9700 .
C10 C11 1.177(10) .
C11 H11 0.9300 .
C12 C28 1.507(6) 3_557
C12 C13 1.520(6) .
C12 H12 0.9800 .
C13 C14 1.378(8) .
C13 C18 1.391(7) .
C14 C15 1.372(9) .
C14 H14 0.9300 .
C15 C16 1.422(13) .
C15 H15 0.9300 .
C16 C17 1.341(13) .
C16 H16 0.9300 .
C17 C18 1.371(10) .
C17 H17 0.9300 .
C18 H18 0.9300 .
C19 C20 1.513(6) .
C19 C26 1.531(5) .
C19 H19 0.9800 .
C20 C25 1.361(8) .
C20 C21 1.390(8) .
C21 C22 1.379(9) .
C21 H21 0.9300 .
C22 C23 1.359(13) .
C22 H22 0.9300 .
C23 C24 1.318(13) .
C23 H23 0.9300 .
C24 C25 1.436(10) .
C24 H24 0.9300 .
C25 H25 0.9300 .
C26 C27 1.378(6) .
C26 C31 1.398(5) .
C27 C28 1.410(6) .
C27 H27 0.9300 .
C28 C29 1.395(5) .
C28 C12 1.507(6) 3_557
C29 O8 1.378(5) .
C29 C30 1.389(6) .
C30 C31 1.378(6) .
C30 H30 0.9300 .
C31 O5 1.384(5) .
C32 O5 1.410(5) .
C32 C33 1.510(6) .
C32 H32A 0.9700 .
C32 H32B 0.9700 .
C33 O7 1.205(5) .
C33 O6 1.276(5) .
C34 O8 1.386(6) .
C34 C35 1.452(8) .
C34 H34A 0.9700 .
C34 H34B 0.9700 .
C35 C36 1.160(8) .
C36 H36 0.9300 .
C37 O9 1.231(7) .
C37 N1 1.269(7) .
C37 H37 0.9300 .
C38 N1 1.436(9) .
C38 H38A 0.9600 .
C38 H38B 0.9600 .
C38 H38C 0.9600 .
C39 N1 1.464(11) .
C39 H39A 0.9600 .
C39 H39B 0.9600 .
C39 H39C 0.9600 .
C41 N2 1.417(17) .
C41' N2 1.61(3) .
N2 C40 1.40(3) .
N2 C40' 1.82(4) .
C40" C40' 1.02(4) .
C40" C40 1.18(3) .
C40' C40 1.41(4) .

loop_
_geom_torsion_atom_site_label_1
_geom_torsion_atom_site_label_2
_geom_torsion_atom_site_label_3
_geom_torsion_atom_site_label_4
_geom_torsion
_geom_torsion_site_symmetry_1
_geom_torsion_site_symmetry_2
_geom_torsion_site_symmetry_3
_geom_torsion_site_symmetry_4
O2 C1 C2 O3 -9.8(9) . . . .
O1 C1 C2 O3 172.5(6) . . . .
O3 C3 C4 C5 -177.8(4) . . . .
C8 C3 C4 C5 1.2(6) . . . .
C3 C4 C5 O4 178.4(4) . . . .
C3 C4 C5 C6 -0.9(6) . . . .
O4 C5 C6 C7 -179.0(4) . . . .
C4 C5 C6 C7 0.3(6) . . . .
O4 C5 C6 C12 -0.4(5) . . . .
C4 C5 C6 C12 178.9(4) . . . .
C5 C6 C7 C8 0.0(6) . . . .
C12 C6 C7 C8 -178.5(4) . . . .
O3 C3 C8 C7 178.2(4) . . . .
C4 C3 C8 C7 -0.8(6) . . . .
O3 C3 C8 C19 -3.6(5) . . . .
C4 C3 C8 C19 177.3(4) . . . .
C6 C7 C8 C3 0.2(6) . . . .
C6 C7 C8 C19 -177.9(4) . . . .
O4 C9 C10 C11 159(24) . . . .
C5 C6 C12 C28 66.6(5) . . . 3_557
C7 C6 C12 C28 -114.9(4) . . . 3_557
C5 C6 C12 C13 -167.1(4) . . . .
C7 C6 C12 C13 11.4(5) . . . .
C28 C12 C13 C14 46.9(6) 3_557 . . .
C6 C12 C13 C14 -80.5(6) . . . .
C28 C12 C13 C18 -134.3(4) 3_557 . . .
C6 C12 C13 C18 98.3(5) . . . .
C18 C13 C14 C15 -0.1(10) . . . .
C12 C13 C14 C15 178.7(7) . . . .
C13 C14 C15 C16 0.9(13) . . . .
C14 C15 C16 C17 -1.1(15) . . . .
C15 C16 C17 C18 0.6(14) . . . .
C16 C17 C18 C13 0.2(12) . . . .
C14 C13 C18 C17 -0.5(8) . . . .
C12 C13 C18 C17 -179.3(5) . . . .
C3 C8 C19 C20 160.0(4) . . . .
C7 C8 C19 C20 -21.9(5) . . . .
C3 C8 C19 C26 -72.4(5) . . . .
C7 C8 C19 C26 105.7(4) . . . .
C8 C19 C20 C25 -92.3(5) . . . .
C26 C19 C20 C25 140.4(5) . . . .
C8 C19 C20 C21 85.1(5) . . . .
C26 C19 C20 C21 -42.2(6) . . . .
C25 C20 C21 C22 -0.8(9) . . . .
C19 C20 C21 C22 -178.2(5) . . . .
C20 C21 C22 C23 1.4(11) . . . .
C21 C22 C23 C24 -1.4(13) . . . .
C22 C23 C24 C25 0.9(13) . . . .
C21 C20 C25 C24 0.2(8) . . . .
C19 C20 C25 C24 177.7(5) . . . .
C23 C24 C25 C20 -0.2(11) . . . .
C20 C19 C26 C27 98.5(5) . . . .
C8 C19 C26 C27 -29.2(5) . . . .
C20 C19 C26 C31 -79.9(5) . . . .
C8 C19 C26 C31 152.4(4) . . . .
C31 C26 C27 C28 -0.2(6) . . . .
C19 C26 C27 C28 -178.7(4) . . . .
C26 C27 C28 C29 0.2(6) . . . .
C26 C27 C28 C12 -177.0(4) . . . 3_557
C27 C28 C29 O8 -177.9(4) . . . .
C12 C28 C29 O8 -0.6(6) 3_557 . . .
C27 C28 C29 C30 -0.4(6) . . . .
C12 C28 C29 C30 176.8(4) 3_557 . . .
O8 C29 C30 C31 178.0(4) . . . .
C28 C29 C30 C31 0.6(7) . . . .
C29 C30 C31 O5 177.9(4) . . . .
C29 C30 C31 C26 -0.6(6) . . . .
C27 C26 C31 C30 0.4(6) . . . .
C19 C26 C31 C30 178.9(4) . . . .
C27 C26 C31 O5 -178.2(4) . . . .
C19 C26 C31 O5 0.3(5) . . . .
O5 C32 C33 O7 -8.1(7) . . . .
O5 C32 C33 O6 168.8(4) . . . .
O8 C34 C35 C36 -137(26) . . . .
O1 C1 O2 Cd1 -30.1(10) . . . .
C2 C1 O2 Cd1 152.7(4) . . . .
O9 Cd1 O2 C1 -39.2(5) . . . .
O9 Cd1 O2 C1 140.8(5) 3_556 . . .
O7 Cd1 O2 C1 49.1(5) 3_556 . . .
O7 Cd1 O2 C1 -130.9(5) . . . .
O2 Cd1 O2 C1 133(76) 3_556 . . .
C8 C3 O3 C2 177.1(4) . . . .
C4 C3 O3 C2 -3.9(7) . . . .
C1 C2 O3 C3 177.2(4) . . . .
C6 C5 O4 C9 -176.5(5) . . . .
C4 C5 O4 C9 4.2(7) . . . .
C10 C9 O4 C5 -173.2(7) . . . .
C30 C31 O5 C32 0.8(6) . . . .
C26 C31 O5 C32 179.4(4) . . . .
C33 C32 O5 C31 78.0(5) . . . .
O6 C33 O7 Cd1 -31.4(9) . . . .
C32 C33 O7 Cd1 145.0(4) . . . .
O9 Cd1 O7 C33 144.8(5) . . . .
O9 Cd1 O7 C33 -35.2(5) 3_556 . . .
O7 Cd1 O7 C33 7(80) 3_556 . . .
O2 Cd1 O7 C33 52.3(5) 3_556 . . .
O2 Cd1 O7 C33 -127.7(5) . . . .
C30 C29 O8 C34 44.2(7) . . . .
C28 C29 O8 C34 -138.3(6) . . . .
C35 C34 O8 C29 175.1(5) . . . .
N1 C37 O9 Cd1 179.5(5) . . . .
O9 Cd1 O9 C37 12(100) 3_556 . . .
O7 Cd1 O9 C37 177.2(5) 3_556 . . .
O7 Cd1 O9 C37 -2.8(5) . . . .
O2 Cd1 O9 C37 96.4(5) 3_556 . . .
O2 Cd1 O9 C37 -83.6(5) . . . .
O9 C37 N1 C38 172.2(7) . . . .
O9 C37 N1 C39 -2.2(12) . . . .
C40 C40" C40' N2 -8(2) . . . .
C40 N2 C40' C40" 9(2) . . . .
C41 N2 C40' C40" -167(2) . . . .
C41' N2 C40' C40" 5(5) . . . .
C41 N2 C40' C40 -175.9(17) . . . .
C41' N2 C40' C40 -4(4) . . . .
C40' C40" C40 N2 13(3) . . . .
C41 N2 C40 C40" 38(21) . . . .
C41' N2 C40 C40" 169(2) . . . .
C40' N2 C40 C40" -9(2) . . . .
C41 N2 C40 C40' 47(21) . . . .
C41' N2 C40 C40' 178(2) . . . .
N2 C40' C40 C40" 169(3) . . . .
C40" C40' C40 N2 -169(3) . . . .
